data_1509498
loop_
_publ_author_name
'Akashi, H.'
'Kittaka, S.'
'Matsuno, K.'

_publ_section_title
;
 Crystal structure of alpha-Ag V O3 and phase relation of Ag V O3
;
_journal_name_full 'Journal of Solid State Chemistry'
_journal_page_first 360
_journal_page_last 367
_journal_paper_doi 10.1006/jssc.1998.8044
_journal_volume 142
_journal_year 1999
_chemical_formula_sum 'Ag O3 V'
_chemical_name_systematic 'Ag (V O3)'
_space_group_IT_number 15
_symmetry_space_group_name_Hall '-C 2yc'
_symmetry_space_group_name_H-M 'C 1 2/c 1'
_cell_angle_alpha 90
_cell_angle_beta 99.69
_cell_angle_gamma 90
_cell_formula_units_Z 8
_cell_length_a 10.437
_cell_length_b 9.897
_cell_length_c 5.532
_cell_volume 563.275
_citation_journal_id_ASTM JSSCBI
_cod_data_source_file silver1-2_477.cif
_cod_data_source_block Ag1O3V1
_cod_original_cell_volume 563.2753
_cod_original_formula_sum 'Ag1 O3 V1'
_cod_database_code 1509498

loop_
_symmetry_equiv_pos_as_xyz
x,y,z
-x,y,-z+1/2
-x,-y,-z
x,-y,z-1/2
x+1/2,y+1/2,z
-x+1/2,y+1/2,-z+1/2
-x+1/2,-y+1/2,-z
x+1/2,-y+1/2,z-1/2

loop_
_atom_site_label
_atom_site_type_symbol
_atom_site_fract_x
_atom_site_fract_y
_atom_site_fract_z
_atom_site_occupancy
_atom_site_U_iso_or_equiv
O2 O-2 -0.1355 0.7722 0.3312 1 0.0
O1 O-2 0.1394 0.404 0.1715 1 0.0
O3 O-2 0.3533 0.5499 0.4265 1 0.0
V1 V+5 0.30067 0.41408 0.215 1 0.0
Ag2 Ag+1 0 0.21547 0.25 1 0.0
Ag1 Ag+1 0 0.58892 0.25 1 0.0
